data_7713404
loop_
_publ_author_name
'Kouck&#xfd;, Filip'
'Kotek, Jan'
'C&#xed;sa&#x159;ov&#xe1;, Ivana'
'Havl&#xed;&#x10d;kov&#xe1;, Jana'
'Kub&#xed;&#x10d;ek, Vojt&#x11b;ch'
'Hermann, Petr'

_publ_section_title
;
 Transition metal complexes of cyclam with two
 2,2,2-trifluoroethylphosphinate pendant arms as probes for <sup>19</sup>F
 magnetic resonance imaging.
;
_journal_name_full 'Dalton transactions (Cambridge, England : 2003)'
_journal_paper_doi 10.1039/d3dt01420g
_journal_year 2023
_chemical_formula_moiety 'C16 H30 Co F6 N4 O4 P2, Cl, 3(H2 O), Li'
_chemical_formula_sum 'C16 H36 Cl Co F6 Li N4 O7 P2'
_chemical_formula_weight 673.75
_space_group_crystal_system monoclinic
_space_group_IT_number 14
_space_group_name_Hall '-P 2yn'
_space_group_name_H-M_alt 'P 1 21/n 1'
_atom_sites_solution_hydrogens mixed
_atom_sites_solution_primary direct
_atom_sites_solution_secondary difmap
_audit_creation_method SHELXL-2014/7
_audit_update_record
;
2023-05-10 deposited with the CCDC.	2023-06-16 downloaded from the CCDC.
;
_cell_angle_alpha 90
_cell_angle_beta 111.540(2)
_cell_angle_gamma 90
_cell_formula_units_Z 8
_cell_length_a 21.9609(12)
_cell_length_b 10.4910(5)
_cell_length_c 25.9042(14)
_cell_measurement_reflns_used 9381
_cell_measurement_temperature 120(2)
_cell_measurement_theta_max 27.5044
_cell_measurement_theta_min 2.5266
_cell_volume 5551.3(5)
_computing_cell_refinement 'SAINT V8.40B (Bruker AXS LLC, 2019)'
_computing_data_collection 'Bruker Instrument Service vV6.2.15'
_computing_data_reduction 'SAINT V8.40B (Bruker AXS LLC, 2019)'
_computing_molecular_graphics 'shelXle (C.B. Huebschle, rev 1242)'
_computing_structure_refinement 'SHELXL-2014/7 (Sheldrick, 2014)'
_computing_structure_solution 'SHELXT 2018/2 (Sheldrick, 2018)'
_diffrn_ambient_temperature 120(2)
_diffrn_detector_area_resol_mean 7.3910
_diffrn_measured_fraction_theta_full 0.998
_diffrn_measured_fraction_theta_max 0.998
_diffrn_measurement_device_type 'Bruker D8 VENTURE'
_diffrn_measurement_method '\f and \w scans'
_diffrn_radiation_type MoK\a
_diffrn_radiation_wavelength 0.71073
_diffrn_reflns_av_R_equivalents 0.0250
_diffrn_reflns_av_unetI/netI 0.0141
_diffrn_reflns_Laue_measured_fraction_full 0.998
_diffrn_reflns_Laue_measured_fraction_max 0.998
_diffrn_reflns_limit_h_max 28
_diffrn_reflns_limit_h_min -28
_diffrn_reflns_limit_k_max 13
_diffrn_reflns_limit_k_min -13
_diffrn_reflns_limit_l_max 33
_diffrn_reflns_limit_l_min -33
_diffrn_reflns_number 123017
_diffrn_reflns_point_group_measured_fraction_full 0.998
_diffrn_reflns_point_group_measured_fraction_max 0.998
_diffrn_reflns_theta_full 25.242
_diffrn_reflns_theta_max 27.522
_diffrn_reflns_theta_min 1.994
_diffrn_source 'microfocus sealed tube'
_exptl_absorpt_coefficient_mu 0.912
_exptl_absorpt_correction_T_max 0.83
_exptl_absorpt_correction_T_min 0.77
_exptl_absorpt_correction_type multi-scan
_exptl_absorpt_process_details
;
Krause, L., Herbst-Irmer, R., Sheldrick, G. M., Stalke, D. (2015).
"Comparison of silver and molybdenum microfocus X-ray sources for
single-crystal structure determination"
J. Appl. Cryst. 48, 3-10.
doi:10.1107/S1600576714022985
;
_exptl_crystal_colour 'light pink'
_exptl_crystal_density_diffrn 1.612
_exptl_crystal_description prism
_exptl_crystal_F_000 2776
_exptl_crystal_size_max 0.282
_exptl_crystal_size_mid 0.215
_exptl_crystal_size_min 0.212
_refine_diff_density_max 0.822
_refine_diff_density_min -0.734
_refine_diff_density_rms 0.065
_refine_ls_extinction_method none
_refine_ls_goodness_of_fit_ref 1.037
_refine_ls_hydrogen_treatment mixed
_refine_ls_matrix_type full
_refine_ls_number_parameters 741
_refine_ls_number_reflns 12767
_refine_ls_number_restraints 0
_refine_ls_restrained_S_all 1.037
_refine_ls_R_factor_all 0.0335
_refine_ls_R_factor_gt 0.0322
_refine_ls_shift/su_max 0.003
_refine_ls_shift/su_mean 0.000
_refine_ls_structure_factor_coef Fsqd
_refine_ls_weighting_details 'w=1/[\s^2^(Fo^2^)+(0.0484P)^2^+4.9515P] where P=(Fo^2^+2Fc^2^)/3'
_refine_ls_weighting_scheme calc
_refine_ls_wR_factor_gt 0.0891
_refine_ls_wR_factor_ref 0.0902
_reflns_Friedel_coverage 0.000
_reflns_number_gt 12162
_reflns_number_total 12767
_reflns_threshold_expression 'I > 2\s(I)'
_cod_data_source_file d3dt01420g2.cif
_cod_data_source_block co2p6f
_cod_depositor_comments
;
The following automatic conversions were performed:

data item '_exptl_absorpt_correction_type' value 'Multi-Scan' was
changed to 'multi-scan' in accordance with the
/home/data/users/saulius/crontab/automatic-downloads/rss-feeds/RSC/lib/dictionaries/cif_core.dic
dictionary named 'cif_core.dic' version 2.4.2 last updated on
2011-04-26.

Automatic conversion script
Id: cif_fix_values 8170 2020-07-09 18:12:32Z antanas 
;
_cod_original_sg_symbol_H-M 'P 21/n'
_cod_database_code 7713404
_shelx_shelxl_version_number 2014/7
_shelx_space_group_comment
;
The symmetry employed for this shelxl refinement is uniquely defined
by the following loop, which should always be used as a source of
symmetry information in preference to the above space-group names.
They are only intended as comments.
;
_shelx_estimated_absorpt_t_min 0.783
_shelx_estimated_absorpt_t_max 0.830

loop_
_space_group_symop_operation_xyz
'x, y, z'
'-x+1/2, y+1/2, -z+1/2'
'-x, -y, -z'
'x-1/2, -y-1/2, z-1/2'

loop_
_atom_site_label
_atom_site_type_symbol
_atom_site_fract_x
_atom_site_fract_y
_atom_site_fract_z
_atom_site_U_iso_or_equiv
_atom_site_adp_type
_atom_site_occupancy
_atom_site_site_symmetry_order
_atom_site_calc_flag
_atom_site_refinement_flags_posn
_atom_site_refinement_flags_adp
_atom_site_refinement_flags_occupancy
_atom_site_disorder_assembly
_atom_site_disorder_group
Co1A Co 0.20132(2) 0.26703(2) 0.56065(2) 0.01847(6) Uani 1 1 d . . . . .
N1A N 0.19136(7) 0.45586(14) 0.59197(6) 0.0236(3) Uani 1 1 d . . . . .
C2A C 0.11990(9) 0.47107(19) 0.57970(8) 0.0301(4) Uani 1 1 d . . . . .
H2A H 0.1091 0.5630 0.5771 0.036 Uiso 1 1 calc R U . . .
H2B H 0.1095 0.4352 0.6108 0.036 Uiso 1 1 calc R U . . .
C3A C 0.07774(9) 0.40590(18) 0.52624(8) 0.0294(4) Uani 1 1 d . . . . .
H3A H 0.0312 0.4101 0.5222 0.035 Uiso 1 1 calc R U . . .
H3B H 0.0824 0.4503 0.4942 0.035 Uiso 1 1 calc R U . . .
N4A N 0.09785(7) 0.27114(15) 0.52686(6) 0.0244(3) Uani 1 1 d . . . . .
H4A H 0.0828(11) 0.231(2) 0.5459(9) 0.021(5) Uiso 1 1 d . . . . .
C5A C 0.06776(9) 0.2128(2) 0.47110(8) 0.0307(4) Uani 1 1 d . . . . .
H5A H 0.0829 0.2590 0.4447 0.037 Uiso 1 1 calc R U . . .
H5B H 0.0196 0.2220 0.4582 0.037 Uiso 1 1 calc R U . . .
C6A C 0.08485(9) 0.0723(2) 0.47105(8) 0.0331(4) Uani 1 1 d . . . . .
H6A H 0.0555 0.0345 0.4356 0.040 Uiso 1 1 calc R U . . .
H6B H 0.0753 0.0297 0.5013 0.040 Uiso 1 1 calc R U . . .
C7A C 0.15551(9) 0.04184(19) 0.47806(8) 0.0309(4) Uani 1 1 d . . . . .
H7A H 0.1584 -0.0501 0.4706 0.037 Uiso 1 1 calc R U . . .
H7B H 0.1663 0.0897 0.4496 0.037 Uiso 1 1 calc R U . . .
N8A N 0.20625(7) 0.07208(14) 0.53396(6) 0.0233(3) Uani 1 1 d . . . . .
C9A C 0.19645(9) -0.00982(17) 0.57715(8) 0.0289(4) Uani 1 1 d . . . . .
H9A H 0.2141 -0.0960 0.5757 0.035 Uiso 1 1 calc R U . . .
H9B H 0.1490 -0.0183 0.5694 0.035 Uiso 1 1 calc R U . . .
C10A C 0.23001(9) 0.04535(17) 0.63469(8) 0.0273(4) Uani 1 1 d . . . . .
H10A H 0.2201 -0.0077 0.6623 0.033 Uiso 1 1 calc R U . . .
H10B H 0.2780 0.0456 0.6444 0.033 Uiso 1 1 calc R U . . .
N11A N 0.20671(7) 0.17636(15) 0.63596(6) 0.0240(3) Uani 1 1 d . . . . .
H11A H 0.1696(12) 0.173(2) 0.6370(9) 0.024(5) Uiso 1 1 d . . . . .
C12A C 0.24722(10) 0.2436(2) 0.68700(8) 0.0310(4) Uani 1 1 d . . . . .
H12A H 0.2922 0.2532 0.6874 0.037 Uiso 1 1 calc R U . . .
H12B H 0.2496 0.1919 0.7197 0.037 Uiso 1 1 calc R U . . .
C13A C 0.21981(11) 0.3745(2) 0.69139(8) 0.0333(4) Uani 1 1 d . . . . .
H13A H 0.2411 0.4050 0.7301 0.040 Uiso 1 1 calc R U . . .
H13B H 0.1725 0.3654 0.6840 0.040 Uiso 1 1 calc R U . . .
C14A C 0.22826(10) 0.47612(19) 0.65263(7) 0.0304(4) Uani 1 1 d . . . . .
H14A H 0.2147 0.5591 0.6631 0.036 Uiso 1 1 calc R U . . .
H14B H 0.2754 0.4824 0.6589 0.036 Uiso 1 1 calc R U . . .
C20A C 0.21576(9) 0.55166(16) 0.56179(7) 0.0250(3) Uani 1 1 d . . . . .
H20A H 0.2632 0.5650 0.5823 0.030 Uiso 1 1 calc R U . . .
H20B H 0.1933 0.6338 0.5612 0.030 Uiso 1 1 calc R U . . .
P1A P 0.20272(2) 0.50508(4) 0.49033(2) 0.02349(9) Uani 1 1 d . . . . .
O11A O 0.20025(6) 0.36050(12) 0.48890(5) 0.0254(3) Uani 1 1 d . . . . .
O12A O 0.14644(7) 0.57695(14) 0.45051(6) 0.0357(3) Uani 1 1 d . . . . .
C21A C 0.27802(10) 0.54648(17) 0.47944(8) 0.0285(4) Uani 1 1 d . . . . .
H21A H 0.3147 0.5005 0.5075 0.034 Uiso 1 1 calc R U . . .
H21B H 0.2743 0.5137 0.4426 0.034 Uiso 1 1 calc R U . . .
C22A C 0.29595(12) 0.6844(2) 0.48215(9) 0.0362(4) Uani 1 1 d . . . . .
F1A F 0.30197(9) 0.73697(13) 0.53100(6) 0.0553(4) Uani 1 1 d . . . . .
F2A F 0.25281(9) 0.75478(14) 0.44311(7) 0.0621(4) Uani 1 1 d . . . . .
F3A F 0.35371(9) 0.70225(15) 0.47717(8) 0.0606(4) Uani 1 1 d . . . . .
C30A C 0.27218(9) 0.05054(17) 0.53141(8) 0.0259(3) Uani 1 1 d . . . . .
H30A H 0.2697 0.0677 0.4931 0.031 Uiso 1 1 calc R U . . .
H30B H 0.2840 -0.0403 0.5395 0.031 Uiso 1 1 calc R U . . .
P2A P 0.33746(2) 0.14884(4) 0.57936(2) 0.02215(9) Uani 1 1 d . . . . .
O21A O 0.30327(6) 0.26807(12) 0.58854(5) 0.0244(2) Uani 1 1 d . . . . .
O22A O 0.38006(6) 0.07836(14) 0.62946(6) 0.0312(3) Uani 1 1 d . . . . .
C31A C 0.38735(9) 0.19998(18) 0.54001(8) 0.0286(4) Uani 1 1 d . . . . .
H31A H 0.3577 0.2252 0.5023 0.034 Uiso 1 1 calc R U . . .
H31B H 0.4123 0.2768 0.5581 0.034 Uiso 1 1 calc R U . . .
C32A C 0.43460(11) 0.1034(2) 0.53441(10) 0.0401(5) Uani 1 1 d . . . . .
F4A F 0.40581(8) -0.00804(15) 0.51486(8) 0.0617(4) Uani 1 1 d . . . . .
F5A F 0.48319(7) 0.07656(16) 0.58243(7) 0.0550(4) Uani 1 1 d . . . . .
F6A F 0.46360(8) 0.14329(17) 0.49981(7) 0.0601(4) Uani 1 1 d . . . . .
Co1X Co 0.57934(2) 0.54997(2) 0.71227(2) 0.01785(6) Uani 1 1 d . . . . .
N1X N 0.53406(7) 0.66745(15) 0.63694(6) 0.0238(3) Uani 1 1 d . . . . .
C2X C 0.58601(9) 0.7607(2) 0.63763(8) 0.0306(4) Uani 1 1 d . . . . .
H2X H 0.5649 0.8382 0.6169 0.037 Uiso 1 1 calc R U . . .
H2Y H 0.6131 0.7227 0.6184 0.037 Uiso 1 1 calc R U . . .
C3X C 0.62994(9) 0.79817(18) 0.69608(8) 0.0272(4) Uani 1 1 d . . . . .
H3X H 0.6657 0.8540 0.6948 0.033 Uiso 1 1 calc R U . . .
H3Y H 0.6044 0.8456 0.7143 0.033 Uiso 1 1 calc R U . . .
N4X N 0.65755(7) 0.68162(14) 0.72783(6) 0.0222(3) Uani 1 1 d . . . . .
H4X H 0.6864(12) 0.650(2) 0.7151(10) 0.030(6) Uiso 1 1 d . . . . .
C5X C 0.69479(8) 0.70958(17) 0.78722(7) 0.0246(3) Uani 1 1 d . . . . .
H5X H 0.6649 0.7470 0.8039 0.029 Uiso 1 1 calc R U . . .
H5YB H 0.7293 0.7731 0.7903 0.029 Uiso 1 1 calc R U . . .
C6X C 0.72618(8) 0.58969(18) 0.81904(8) 0.0274(4) Uani 1 1 d . . . . .
H6X H 0.7618 0.6156 0.8538 0.033 Uiso 1 1 calc R U . . .
H6Y H 0.7464 0.5415 0.7966 0.033 Uiso 1 1 calc R U . . .
C7X C 0.68004(9) 0.50057(18) 0.83371(7) 0.0267(4) Uani 1 1 d . . . . .
H7X H 0.7066 0.4357 0.8602 0.032 Uiso 1 1 calc R U . . .
H7Y H 0.6565 0.5507 0.8530 0.032 Uiso 1 1 calc R U . . .
N8X N 0.63037(7) 0.43305(14) 0.78544(6) 0.0228(3) Uani 1 1 d . . . . .
C9X C 0.66514(9) 0.33193(18) 0.76603(8) 0.0306(4) Uani 1 1 d . . . . .
H9X H 0.6706 0.2555 0.7897 0.037 Uiso 1 1 calc R U . . .
H9Y H 0.7094 0.3631 0.7705 0.037 Uiso 1 1 calc R U . . .
C10X C 0.62935(9) 0.29448(17) 0.70615(8) 0.0287(4) Uani 1 1 d . . . . .
H10X H 0.6567 0.2355 0.6941 0.034 Uiso 1 1 calc R U . . .
H10Y H 0.5880 0.2503 0.7022 0.034 Uiso 1 1 calc R U . . .
N11X N 0.61503(7) 0.40996(15) 0.67143(6) 0.0253(3) Uani 1 1 d . . . . .
H11X H 0.6536(12) 0.439(2) 0.6710(9) 0.027(5) Uiso 1 1 d . . . . .
C12X C 0.57192(10) 0.3824(2) 0.61342(8) 0.0347(4) Uani 1 1 d . . . . .
H12X H 0.5292 0.3507 0.6128 0.042 Uiso 1 1 calc R U . . .
H12Y H 0.5919 0.3146 0.5983 0.042 Uiso 1 1 calc R U . . .
C13X C 0.56094(11) 0.5000(2) 0.57694(8) 0.0376(5) Uani 1 1 d . . . . .
H13X H 0.5457 0.4723 0.5377 0.045 Uiso 1 1 calc R U . . .
H13Y H 0.6035 0.5437 0.5855 0.045 Uiso 1 1 calc R U . . .
C14X C 0.51168(10) 0.5962(2) 0.58316(7) 0.0322(4) Uani 1 1 d . . . . .
H14X H 0.5012 0.6587 0.5525 0.039 Uiso 1 1 calc R U . . .
H14Y H 0.4708 0.5504 0.5791 0.039 Uiso 1 1 calc R U . . .
C20X C 0.47629(8) 0.73425(17) 0.64144(7) 0.0232(3) Uani 1 1 d . . . . .
H20X H 0.4369 0.6810 0.6237 0.028 Uiso 1 1 calc R U . . .
H20Y H 0.4696 0.8156 0.6207 0.028 Uiso 1 1 calc R U . . .
P1X P 0.48467(2) 0.76804(4) 0.71324(2) 0.01916(9) Uani 1 1 d . . . . .
O11X O 0.53806(6) 0.68108(11) 0.75018(5) 0.0212(2) Uani 1 1 d . . . . .
O12X O 0.49230(6) 0.90806(11) 0.72522(5) 0.0268(3) Uani 1 1 d . . . . .
C21X C 0.41007(8) 0.71086(16) 0.72083(7) 0.0227(3) Uani 1 1 d . . . . .
H21X H 0.3997 0.6257 0.7033 0.027 Uiso 1 1 calc R U . . .
H21Y H 0.4190 0.6998 0.7609 0.027 Uiso 1 1 calc R U . . .
C22X C 0.35125(9) 0.79315(18) 0.69683(7) 0.0259(3) Uani 1 1 d . . . . .
F1X F 0.33533(6) 0.81344(12) 0.64227(4) 0.0344(3) Uani 1 1 d . . . . .
F2X F 0.35871(6) 0.90835(10) 0.72135(5) 0.0304(2) Uani 1 1 d . . . . .
F3X F 0.29804(6) 0.74137(12) 0.70259(6) 0.0397(3) Uani 1 1 d . . . . .
C30X C 0.58002(9) 0.37626(17) 0.80453(7) 0.0268(3) Uani 1 1 d . . . . .
H30X H 0.5700 0.4376 0.8294 0.032 Uiso 1 1 calc R U . . .
H30Y H 0.5982 0.2984 0.8263 0.032 Uiso 1 1 calc R U . . .
P2X P 0.50408(2) 0.33519(4) 0.74725(2) 0.02316(9) Uani 1 1 d . . . . .
O21X O 0.49828(6) 0.43099(12) 0.70192(5) 0.0249(2) Uani 1 1 d . . . . .
O22X O 0.50139(7) 0.19706(13) 0.73308(7) 0.0354(3) Uani 1 1 d . . . . .
C31X C 0.43677(9) 0.37123(18) 0.77055(8) 0.0282(4) Uani 1 1 d . . . . .
H31X H 0.4470 0.4520 0.7918 0.034 Uiso 1 1 calc R U . . .
H31Y H 0.3967 0.3856 0.7374 0.034 Uiso 1 1 calc R U . . .
C32X C 0.42233(10) 0.2716(2) 0.80574(9) 0.0344(4) Uani 1 1 d . . . . .
F4X F 0.47524(7) 0.24167(15) 0.85013(6) 0.0519(4) Uani 1 1 d . . . . .
F5X F 0.40030(7) 0.16194(12) 0.77869(6) 0.0436(3) Uani 1 1 d . . . . .
F6X F 0.37553(8) 0.30983(16) 0.82426(7) 0.0560(4) Uani 1 1 d . . . . .
Li1 Li 0.09018(17) 0.6007(4) 0.37784(15) 0.0359(7) Uani 1 1 d . . . . .
Li2 Li 0.45220(15) 0.0622(3) 0.69376(13) 0.0279(6) Uani 1 1 d . . . . .
Cl1 Cl -0.05357(2) 0.84970(5) 0.37147(2) 0.03125(10) Uani 1 1 d . . . . .
Cl2 Cl 0.25061(2) 0.45947(4) 0.33058(2) 0.02927(10) Uani 1 1 d . . . . .
O1W O 0.08177(7) 0.78748(15) 0.36274(6) 0.0334(3) Uani 1 1 d . . . . .
H11W H 0.0676(15) 0.791(3) 0.3228(14) 0.061(9) Uiso 1 1 d . . . . .
H12W H 0.0421(16) 0.807(3) 0.3709(13) 0.060(9) Uiso 1 1 d . . . . .
O2W O 0.10604(9) 0.5012(2) 0.32239(7) 0.0465(4) Uani 1 1 d . . . . .
H21W H 0.1418(16) 0.481(3) 0.3220(12) 0.051(8) Uiso 1 1 d . . . . .
H22W H 0.075(2) 0.486(4) 0.2915(19) 0.105(15) Uiso 1 1 d . . . . .
O3W O -0.00504(9) 0.5666(2) 0.35857(11) 0.0566(5) Uani 1 1 d . . . . .
H31W H -0.019(2) 0.652(5) 0.3587(18) 0.109(15) Uiso 1 1 d . . . . .
H32W H -0.020(2) 0.511(5) 0.3374(19) 0.108(17) Uiso 1 1 d . . . . .
O4W O 0.37922(7) 0.48140(14) 0.61962(7) 0.0392(4) Uani 1 1 d . . . . .
H41W H 0.3558(15) 0.410(3) 0.6137(12) 0.055(8) Uiso 1 1 d . . . . .
H42W H 0.4194(15) 0.457(3) 0.6451(12) 0.047(7) Uiso 1 1 d . . . . .
O5W O 0.26186(9) 0.24544(15) 0.42227(7) 0.0421(4) Uani 1 1 d . . . . .
H51W H 0.2623(18) 0.298(4) 0.3967(16) 0.079(11) Uiso 1 1 d . . . . .
H52W H 0.2330(17) 0.283(3) 0.4405(15) 0.072(10) Uiso 1 1 d . . . . .
O6W O 0.07239(11) 0.7507(2) 0.49042(9) 0.0627(5) Uani 1 1 d . . . . .
H61W H 0.0969 0.7093 0.4712 0.094 Uiso 1 1 d R U . . .
H62W H 0.0358 0.7818 0.4654 0.094 Uiso 1 1 d R U . . .

loop_
_atom_site_aniso_label
_atom_site_aniso_U_11
_atom_site_aniso_U_22
_atom_site_aniso_U_33
_atom_site_aniso_U_23
_atom_site_aniso_U_13
_atom_site_aniso_U_12
Co1A 0.01739(11) 0.01776(11) 0.01645(11) 0.00084(8) 0.00172(8) 0.00184(8)
N1A 0.0256(7) 0.0240(7) 0.0213(7) -0.0011(5) 0.0088(6) 0.0006(6)
C2A 0.0286(9) 0.0278(9) 0.0366(10) -0.0011(8) 0.0152(8) 0.0048(7)
C3A 0.0219(8) 0.0277(9) 0.0353(10) 0.0054(7) 0.0066(7) 0.0075(7)
N4A 0.0204(7) 0.0251(7) 0.0226(7) 0.0036(6) 0.0019(6) 0.0031(6)
C5A 0.0210(8) 0.0370(10) 0.0252(9) 0.0002(7) -0.0021(7) 0.0014(7)
C6A 0.0244(9) 0.0338(10) 0.0317(9) -0.0075(8) -0.0008(7) -0.0049(7)
C7A 0.0270(9) 0.0296(9) 0.0290(9) -0.0096(7) 0.0019(7) -0.0036(7)
N8A 0.0202(7) 0.0209(7) 0.0249(7) -0.0020(5) 0.0035(6) -0.0015(5)
C9A 0.0262(8) 0.0208(8) 0.0375(10) 0.0040(7) 0.0090(7) -0.0011(7)
C10A 0.0226(8) 0.0274(9) 0.0304(9) 0.0110(7) 0.0081(7) 0.0038(7)
N11A 0.0184(7) 0.0284(8) 0.0231(7) 0.0036(6) 0.0051(6) 0.0016(6)
C12A 0.0282(9) 0.0417(11) 0.0192(8) 0.0040(7) 0.0041(7) -0.0007(8)
C13A 0.0406(10) 0.0390(10) 0.0209(8) -0.0038(8) 0.0120(8) -0.0057(9)
C14A 0.0381(10) 0.0317(9) 0.0217(8) -0.0060(7) 0.0114(7) -0.0060(8)
C20A 0.0306(9) 0.0208(8) 0.0243(8) -0.0002(6) 0.0111(7) 0.0011(7)
P1A 0.0274(2) 0.0219(2) 0.01928(19) 0.00339(16) 0.00640(16) 0.00521(17)
O11A 0.0313(6) 0.0234(6) 0.0191(5) -0.0001(5) 0.0065(5) 0.0019(5)
O12A 0.0382(8) 0.0361(7) 0.0270(7) 0.0089(6) 0.0053(6) 0.0129(6)
C21A 0.0364(10) 0.0243(8) 0.0279(9) -0.0010(7) 0.0152(8) 0.0009(7)
C22A 0.0536(13) 0.0282(9) 0.0335(10) 0.0007(8) 0.0238(9) -0.0027(9)
F1A 0.1018(13) 0.0304(7) 0.0487(8) -0.0125(6) 0.0454(9) -0.0171(7)
F2A 0.0856(12) 0.0387(8) 0.0597(10) 0.0246(7) 0.0240(9) 0.0031(8)
F3A 0.0715(10) 0.0465(8) 0.0841(11) -0.0130(8) 0.0526(10) -0.0215(8)
C30A 0.0230(8) 0.0217(8) 0.0299(9) -0.0044(7) 0.0062(7) 0.0001(6)
P2A 0.01872(19) 0.0226(2) 0.0227(2) 0.00252(16) 0.00476(16) 0.00034(16)
O21A 0.0205(6) 0.0236(6) 0.0258(6) -0.0034(5) 0.0047(5) -0.0025(5)
O22A 0.0226(6) 0.0372(7) 0.0293(7) 0.0105(6) 0.0043(5) 0.0017(5)
C31A 0.0275(9) 0.0285(9) 0.0302(9) 0.0042(7) 0.0110(7) -0.0004(7)
C32A 0.0385(11) 0.0404(11) 0.0491(12) 0.0043(10) 0.0252(10) 0.0039(9)
F4A 0.0658(10) 0.0416(8) 0.0926(13) -0.0209(8) 0.0465(9) -0.0029(7)
F5A 0.0333(7) 0.0636(9) 0.0698(10) 0.0203(8) 0.0210(7) 0.0170(6)
F6A 0.0631(10) 0.0679(10) 0.0715(10) 0.0133(8) 0.0509(9) 0.0108(8)
Co1X 0.01644(10) 0.01644(11) 0.01769(11) -0.00276(8) 0.00273(8) 0.00043(7)
N1X 0.0213(7) 0.0288(7) 0.0184(6) -0.0018(6) 0.0041(5) -0.0001(6)
C2X 0.0263(9) 0.0382(10) 0.0257(9) 0.0078(7) 0.0077(7) -0.0033(8)
C3X 0.0240(8) 0.0245(8) 0.0302(9) 0.0035(7) 0.0065(7) -0.0038(7)
N4X 0.0211(7) 0.0219(7) 0.0221(7) -0.0015(5) 0.0062(6) -0.0007(5)
C5X 0.0218(8) 0.0243(8) 0.0252(8) -0.0050(7) 0.0057(6) -0.0054(6)
C6X 0.0194(8) 0.0303(9) 0.0259(8) -0.0025(7) 0.0008(6) -0.0014(7)
C7X 0.0248(8) 0.0265(8) 0.0217(8) 0.0004(7) 0.0002(6) 0.0003(7)
N8X 0.0207(7) 0.0198(6) 0.0235(7) -0.0007(5) 0.0029(5) 0.0003(5)
C9X 0.0250(8) 0.0246(9) 0.0372(10) 0.0001(7) 0.0054(7) 0.0079(7)
C10X 0.0250(8) 0.0208(8) 0.0401(10) -0.0057(7) 0.0116(7) 0.0031(7)
N11X 0.0208(7) 0.0263(7) 0.0276(7) -0.0079(6) 0.0073(6) -0.0014(6)
C12X 0.0309(9) 0.0395(11) 0.0312(10) -0.0176(8) 0.0088(8) -0.0006(8)
C13X 0.0361(10) 0.0537(13) 0.0208(9) -0.0089(8) 0.0080(8) 0.0061(9)
C14X 0.0293(9) 0.0439(11) 0.0191(8) -0.0055(8) 0.0039(7) 0.0018(8)
C20X 0.0216(8) 0.0250(8) 0.0189(7) 0.0020(6) 0.0025(6) 0.0028(6)
P1X 0.01979(19) 0.01492(18) 0.01884(19) -0.00067(14) 0.00247(15) 0.00259(14)
O11X 0.0235(6) 0.0188(5) 0.0184(5) 0.0000(4) 0.0041(4) 0.0055(4)
O12X 0.0257(6) 0.0160(6) 0.0290(6) -0.0008(5) -0.0012(5) 0.0025(5)
C21X 0.0244(8) 0.0197(7) 0.0229(8) -0.0010(6) 0.0074(6) 0.0013(6)
C22X 0.0251(8) 0.0257(8) 0.0262(8) -0.0040(7) 0.0087(7) 0.0021(7)
F1X 0.0315(6) 0.0417(6) 0.0231(5) -0.0012(5) 0.0020(4) 0.0117(5)
F2X 0.0322(6) 0.0248(5) 0.0335(6) -0.0054(4) 0.0111(5) 0.0072(4)
F3X 0.0275(6) 0.0401(7) 0.0559(8) -0.0085(6) 0.0204(6) -0.0026(5)
C30X 0.0271(8) 0.0237(8) 0.0256(8) 0.0027(7) 0.0050(7) -0.0022(7)
P2X 0.0219(2) 0.01585(19) 0.0291(2) -0.00296(16) 0.00629(17) -0.00155(15)
O21X 0.0200(6) 0.0255(6) 0.0253(6) -0.0024(5) 0.0037(5) -0.0022(5)
O22X 0.0338(7) 0.0193(6) 0.0517(9) -0.0096(6) 0.0139(6) -0.0038(5)
C31X 0.0261(8) 0.0232(8) 0.0349(9) 0.0008(7) 0.0108(7) -0.0011(7)
C32X 0.0313(10) 0.0360(10) 0.0325(10) 0.0035(8) 0.0079(8) -0.0046(8)
F4X 0.0474(8) 0.0645(9) 0.0305(6) 0.0132(6) -0.0014(6) -0.0091(7)
F5X 0.0415(7) 0.0321(6) 0.0488(7) 0.0067(5) 0.0067(6) -0.0140(5)
F6X 0.0569(9) 0.0606(9) 0.0662(10) 0.0060(8) 0.0412(8) -0.0069(7)
Li1 0.0334(17) 0.0412(19) 0.0327(17) 0.0083(14) 0.0117(14) 0.0049(15)
Li2 0.0259(15) 0.0194(13) 0.0317(16) 0.0018(12) 0.0028(12) 0.0009(11)
Cl1 0.0250(2) 0.0364(2) 0.0323(2) -0.00038(18) 0.01059(17) -0.00050(17)
Cl2 0.0272(2) 0.0293(2) 0.0343(2) -0.00219(17) 0.01481(17) -0.00188(16)
O1W 0.0298(7) 0.0406(8) 0.0275(7) 0.0057(6) 0.0079(6) -0.0023(6)
O2W 0.0274(8) 0.0781(13) 0.0321(8) -0.0115(8) 0.0086(6) 0.0007(8)
O3W 0.0421(10) 0.0370(9) 0.0984(16) -0.0137(10) 0.0349(10) -0.0096(8)
O4W 0.0255(7) 0.0230(7) 0.0543(9) 0.0024(6) -0.0028(6) -0.0027(6)
O5W 0.0610(11) 0.0329(8) 0.0312(8) 0.0002(6) 0.0154(7) 0.0091(7)
O6W 0.0571(12) 0.0620(12) 0.0660(13) 0.0017(10) 0.0191(10) 0.0097(10)

loop_
_atom_type_symbol
_atom_type_description
_atom_type_scat_dispersion_real
_atom_type_scat_dispersion_imag
_atom_type_scat_source
C C 0.0033 0.0016 'International Tables Vol C Tables 4.2.6.8 and 6.1.1.4'
H H 0.0000 0.0000 'International Tables Vol C Tables 4.2.6.8 and 6.1.1.4'
Cl Cl 0.1484 0.1585 'International Tables Vol C Tables 4.2.6.8 and 6.1.1.4'
Co Co 0.3494 0.9721 'International Tables Vol C Tables 4.2.6.8 and 6.1.1.4'
F F 0.0171 0.0103 'International Tables Vol C Tables 4.2.6.8 and 6.1.1.4'
Li Li -0.0003 0.0001 'International Tables Vol C Tables 4.2.6.8 and 6.1.1.4'
N N 0.0061 0.0033 'International Tables Vol C Tables 4.2.6.8 and 6.1.1.4'
O O 0.0106 0.0060 'International Tables Vol C Tables 4.2.6.8 and 6.1.1.4'
P P 0.1023 0.0942 'International Tables Vol C Tables 4.2.6.8 and 6.1.1.4'

loop_
_geom_angle_atom_site_label_1
_geom_angle_atom_site_label_2
_geom_angle_atom_site_label_3
_geom_angle
_geom_angle_site_symmetry_1
_geom_angle_site_symmetry_3
_geom_angle_publ_flag
O21A Co1A O11A 88.04(5) . . ?
O21A Co1A N4A 175.88(6) . . ?
O11A Co1A N4A 87.87(6) . . ?
O21A Co1A N11A 89.62(5) . . ?
O11A Co1A N11A 177.25(6) . . ?
N4A Co1A N11A 94.47(6) . . ?
O21A Co1A N8A 86.71(5) . . ?
O11A Co1A N8A 98.27(5) . . ?
N4A Co1A N8A 93.38(6) . . ?
N11A Co1A N8A 83.05(6) . . ?
O21A Co1A N1A 96.19(5) . . ?
O11A Co1A N1A 86.27(5) . . ?
N4A Co1A N1A 84.04(6) . . ?
N11A Co1A N1A 92.53(6) . . ?
N8A Co1A N1A 174.71(6) . . ?
C20A N1A C2A 111.68(14) . . ?
C20A N1A C14A 107.17(14) . . ?
C2A N1A C14A 109.32(14) . . ?
C20A N1A Co1A 108.24(10) . . ?
C2A N1A Co1A 105.03(11) . . ?
C14A N1A Co1A 115.48(11) . . ?
N1A C2A C3A 112.85(15) . . ?
N1A C2A H2A 109.0 . . ?
C3A C2A H2A 109.0 . . ?
N1A C2A H2B 109.0 . . ?
C3A C2A H2B 109.0 . . ?
H2A C2A H2B 107.8 . . ?
N4A C3A C2A 109.95(15) . . ?
N4A C3A H3A 109.7 . . ?
C2A C3A H3A 109.7 . . ?
N4A C3A H3B 109.7 . . ?
C2A C3A H3B 109.7 . . ?
H3A C3A H3B 108.2 . . ?
C3A N4A C5A 111.08(14) . . ?
C3A N4A Co1A 107.16(11) . . ?
C5A N4A Co1A 114.94(12) . . ?
C3A N4A H4A 108.3(15) . . ?
C5A N4A H4A 104.3(16) . . ?
Co1A N4A H4A 110.9(16) . . ?
N4A C5A C6A 112.29(15) . . ?
N4A C5A H5A 109.1 . . ?
C6A C5A H5A 109.1 . . ?
N4A C5A H5B 109.1 . . ?
C6A C5A H5B 109.1 . . ?
H5A C5A H5B 107.9 . . ?
C5A C6A C7A 116.28(17) . . ?
C5A C6A H6A 108.2 . . ?
C7A C6A H6A 108.2 . . ?
C5A C6A H6B 108.2 . . ?
C7A C6A H6B 108.2 . . ?
H6A C6A H6B 107.4 . . ?
N8A C7A C6A 115.61(16) . . ?
N8A C7A H7A 108.4 . . ?
C6A C7A H7A 108.4 . . ?
N8A C7A H7B 108.4 . . ?
C6A C7A H7B 108.4 . . ?
H7A C7A H7B 107.4 . . ?
C9A N8A C30A 110.91(14) . . ?
C9A N8A C7A 110.01(14) . . ?
C30A N8A C7A 108.32(14) . . ?
C9A N8A Co1A 105.44(11) . . ?
C30A N8A Co1A 108.62(10) . . ?
C7A N8A Co1A 113.54(11) . . ?
N8A C9A C10A 111.52(14) . . ?
N8A C9A H9A 109.3 . . ?
C10A C9A H9A 109.3 . . ?
N8A C9A H9B 109.3 . . ?
C10A C9A H9B 109.3 . . ?
H9A C9A H9B 108.0 . . ?
N11A C10A C9A 109.36(14) . . ?
N11A C10A H10A 109.8 . . ?
C9A C10A H10A 109.8 . . ?
N11A C10A H10B 109.8 . . ?
C9A C10A H10B 109.8 . . ?
H10A C10A H10B 108.2 . . ?
C10A N11A C12A 111.53(14) . . ?
C10A N11A Co1A 107.39(11) . . ?
C12A N11A Co1A 114.77(12) . . ?
C10A N11A H11A 108.3(16) . . ?
C12A N11A H11A 105.7(16) . . ?
Co1A N11A H11A 109.0(15) . . ?
N11A C12A C13A 111.99(15) . . ?
N11A C12A H12A 109.2 . . ?
C13A C12A H12A 109.2 . . ?
N11A C12A H12B 109.2 . . ?
C13A C12A H12B 109.2 . . ?
H12A C12A H12B 107.9 . . ?
C12A C13A C14A 115.83(16) . . ?
C12A C13A H13A 108.3 . . ?
C14A C13A H13A 108.3 . . ?
C12A C13A H13B 108.3 . . ?
C14A C13A H13B 108.3 . . ?
H13A C13A H13B 107.4 . . ?
N1A C14A C13A 116.32(16) . . ?
N1A C14A H14A 108.2 . . ?
C13A C14A H14A 108.2 . . ?
N1A C14A H14B 108.2 . . ?
C13A C14A H14B 108.2 . . ?
H14A C14A H14B 107.4 . . ?
N1A C20A P1A 113.43(12) . . ?
N1A C20A H20A 108.9 . . ?
P1A C20A H20A 108.9 . . ?
N1A C20A H20B 108.9 . . ?
P1A C20A H20B 108.9 . . ?
H20A C20A H20B 107.7 . . ?
O12A P1A O11A 118.38(8) . . ?
O12A P1A C21A 109.88(9) . . ?
O11A P1A C21A 105.06(8) . . ?
O12A P1A C20A 110.25(9) . . ?
O11A P1A C20A 106.38(7) . . ?
C21A P1A C20A 106.12(9) . . ?
P1A O11A Co1A 117.24(7) . . ?
P1A O12A Li1 147.76(15) . . ?
C22A C21A P1A 117.40(14) . . ?
C22A C21A H21A 108.0 . . ?
P1A C21A H21A 108.0 . . ?
C22A C21A H21B 108.0 . . ?
P1A C21A H21B 108.0 . . ?
H21A C21A H21B 107.2 . . ?
F2A C22A F3A 106.62(18) . . ?
F2A C22A F1A 106.58(19) . . ?
F3A C22A F1A 105.39(19) . . ?
F2A C22A C21A 113.63(19) . . ?
F3A C22A C21A 112.02(18) . . ?
F1A C22A C21A 112.06(16) . . ?
N8A C30A P2A 114.56(12) . . ?
N8A C30A H30A 108.6 . . ?
P2A C30A H30A 108.6 . . ?
N8A C30A H30B 108.6 . . ?
P2A C30A H30B 108.6 . . ?
H30A C30A H30B 107.6 . . ?
O22A P2A O21A 117.41(8) . . ?
O22A P2A C31A 108.56(8) . . ?
O21A P2A C31A 106.06(8) . . ?
O22A P2A C30A 113.37(9) . . ?
O21A P2A C30A 105.11(8) . . ?
C31A P2A C30A 105.48(9) . . ?
P2A O21A Co1A 118.04(7) . . ?
P2A O22A Li2 153.29(14) . . ?
C32A C31A P2A 115.73(14) . . ?
C32A C31A H31A 108.3 . . ?
P2A C31A H31A 108.3 . . ?
C32A C31A H31B 108.3 . . ?
P2A C31A H31B 108.3 . . ?
H31A C31A H31B 107.4 . . ?
F4A C32A F5A 105.9(2) . . ?
F4A C32A F6A 107.1(2) . . ?
F5A C32A F6A 105.92(18) . . ?
F4A C32A C31A 112.39(18) . . ?
F5A C32A C31A 113.41(19) . . ?
F6A C32A C31A 111.68(19) . . ?
O11X Co1X O21X 87.56(5) . . ?
O11X Co1X N11X 176.04(5) . . ?
O21X Co1X N11X 88.62(6) . . ?
O11X Co1X N4X 86.71(5) . . ?
O21X Co1X N4X 174.20(5) . . ?
N11X Co1X N4X 97.11(6) . . ?
O11X Co1X N8X 97.75(5) . . ?
O21X Co1X N8X 85.31(5) . . ?
N11X Co1X N8X 83.02(6) . . ?
N4X Co1X N8X 94.52(6) . . ?
O11X Co1X N1X 85.15(5) . . ?
O21X Co1X N1X 97.62(5) . . ?
N11X Co1X N1X 94.28(6) . . ?
N4X Co1X N1X 82.84(6) . . ?
N8X Co1X N1X 175.99(6) . . ?
C20X N1X C14X 108.04(13) . . ?
C20X N1X C2X 110.99(15) . . ?
C14X N1X C2X 109.01(15) . . ?
C20X N1X Co1X 108.23(10) . . ?
C14X N1X Co1X 115.52(12) . . ?
C2X N1X Co1X 105.05(10) . . ?
N1X C2X C3X 112.54(15) . . ?
N1X C2X H2X 109.1 . . ?
C3X C2X H2X 109.1 . . ?
N1X C2X H2Y 109.1 . . ?
C3X C2X H2Y 109.1 . . ?
H2X C2X H2Y 107.8 . . ?
N4X C3X C2X 108.81(15) . . ?
N4X C3X H3X 109.9 . . ?
C2X C3X H3X 109.9 . . ?
N4X C3X H3Y 109.9 . . ?
C2X C3X H3Y 109.9 . . ?
H3X C3X H3Y 108.3 . . ?
C3X N4X C5X 111.85(14) . . ?
C3X N4X Co1X 107.17(10) . . ?
C5X N4X Co1X 115.16(11) . . ?
C3X N4X H4X 107.9(16) . . ?
C5X N4X H4X 105.3(15) . . ?
Co1X N4X H4X 109.2(16) . . ?
N4X C5X C6X 111.46(14) . . ?
N4X C5X H5X 109.3 . . ?
C6X C5X H5X 109.3 . . ?
N4X C5X H5YB 109.3 . . ?
C6X C5X H5YB 109.3 . . ?
H5X C5X H5YB 108.0 . . ?
C5X C6X C7X 115.53(15) . . ?
C5X C6X H6X 108.4 . . ?
C7X C6X H6X 108.4 . . ?
C5X C6X H6Y 108.4 . . ?
C7X C6X H6Y 108.4 . . ?
H6X C6X H6Y 107.5 . . ?
N8X C7X C6X 115.31(15) . . ?
N8X C7X H7X 108.4 . . ?
C6X C7X H7X 108.4 . . ?
N8X C7X H7Y 108.4 . . ?
C6X C7X H7Y 108.4 . . ?
H7X C7X H7Y 107.5 . . ?
C30X N8X C9X 111.09(14) . . ?
C30X N8X C7X 108.22(14) . . ?
C9X N8X C7X 108.04(14) . . ?
C30X N8X Co1X 107.75(10) . . ?
C9X N8X Co1X 105.56(11) . . ?
C7X N8X Co1X 116.18(11) . . ?
N8X C9X C10X 113.05(14) . . ?
N8X C9X H9X 109.0 . . ?
C10X C9X H9X 109.0 . . ?
N8X C9X H9Y 109.0 . . ?
C10X C9X H9Y 109.0 . . ?
H9X C9X H9Y 107.8 . . ?
N11X C10X C9X 109.10(15) . . ?
N11X C10X H10X 109.9 . . ?
C9X C10X H10X 109.9 . . ?
N11X C10X H10Y 109.9 . . ?
C9X C10X H10Y 109.9 . . ?
H10X C10X H10Y 108.3 . . ?
C10X N11X C12X 111.89(15) . . ?
C10X N11X Co1X 107.48(11) . . ?
C12X N11X Co1X 115.18(12) . . ?
C10X N11X H11X 107.1(14) . . ?
C12X N11X H11X 107.8(14) . . ?
Co1X N11X H11X 107.0(14) . . ?
N11X C12X C13X 111.67(17) . . ?
N11X C12X H12X 109.3 . . ?
C13X C12X H12X 109.3 . . ?
N11X C12X H12Y 109.3 . . ?
C13X C12X H12Y 109.3 . . ?
H12X C12X H12Y 107.9 . . ?
C12X C13X C14X 115.29(17) . . ?
C12X C13X H13X 108.5 . . ?
C14X C13X H13X 108.5 . . ?
C12X C13X H13Y 108.5 . . ?
C14X C13X H13Y 108.5 . . ?
H13X C13X H13Y 107.5 . . ?
N1X C14X C13X 115.10(15) . . ?
N1X C14X H14X 108.5 . . ?
C13X C14X H14X 108.5 . . ?
N1X C14X H14Y 108.5 . . ?
C13X C14X H14Y 108.5 . . ?
H14X C14X H14Y 107.5 . . ?
N1X C20X P1X 113.49(11) . . ?
N1X C20X H20X 108.9 . . ?
P1X C20X H20X 108.9 . . ?
N1X C20X H20Y 108.9 . . ?
P1X C20X H20Y 108.9 . . ?
H20X C20X H20Y 107.7 . . ?
O12X P1X O11X 117.23(7) . . ?
O12X P1X C21X 109.71(8) . . ?
O11X P1X C21X 104.56(8) . . ?
O12X P1X C20X 111.18(8) . . ?
O11X P1X C20X 106.85(7) . . ?
C21X P1X C20X 106.63(8) . . ?
P1X O11X Co1X 118.01(7) . . ?
P1X O12X Li2 139.06(13) . 1_565 ?
C22X C21X P1X 116.19(13) . . ?
C22X C21X H21X 108.2 . . ?
P1X C21X H21X 108.2 . . ?
C22X C21X H21Y 108.2 . . ?
P1X C21X H21Y 108.2 . . ?
H21X C21X H21Y 107.4 . . ?
F1X C22X F3X 106.23(15) . . ?
F1X C22X F2X 107.08(15) . . ?
F3X C22X F2X 105.68(14) . . ?
F1X C22X C21X 112.50(14) . . ?
F3X C22X C21X 112.07(15) . . ?
F2X C22X C21X 112.78(15) . . ?
N8X C30X P2X 113.02(12) . . ?
N8X C30X H30X 109.0 . . ?
P2X C30X H30X 109.0 . . ?
N8X C30X H30Y 109.0 . . ?
P2X C30X H30Y 109.0 . . ?
H30X C30X H30Y 107.8 . . ?
O22X P2X O21X 118.00(9) . . ?
O22X P2X C31X 108.57(9) . . ?
O21X P2X C31X 105.69(8) . . ?
O22X P2X C30X 111.73(9) . . ?
O21X P2X C30X 105.33(8) . . ?
C31X P2X C30X 106.86(9) . . ?
P2X O21X Co1X 117.86(7) . . ?
P2X O22X Li2 147.61(14) . . ?
C32X C31X P2X 115.75(14) . . ?
C32X C31X H31X 108.3 . . ?
P2X C31X H31X 108.3 . . ?
C32X C31X H31Y 108.3 . . ?
P2X C31X H31Y 108.3 . . ?
H31X C31X H31Y 107.4 . . ?
F4X C32X F5X 106.32(18) . . ?
F4X C32X F6X 107.43(18) . . ?
F5X C32X F6X 105.43(17) . . ?
F4X C32X C31X 112.09(17) . . ?
F5X C32X C31X 113.43(17) . . ?
F6X C32X C31X 111.68(18) . . ?
O12A Li1 O2W 117.0(2) . . ?
O12A Li1 O1W 108.1(2) . . ?
O2W Li1 O1W 114.80(19) . . ?
O12A Li1 O3W 118.5(2) . . ?
O2W Li1 O3W 100.23(19) . . ?
O1W Li1 O3W 96.55(17) . . ?
O12A Li1 H31W 119.9(11) . . ?
O2W Li1 H31W 115.2(12) . . ?
O1W Li1 H31W 73.6(12) . . ?
O3W Li1 H31W 23.8(12) . . ?
O22A Li2 O22X 124.41(18) . . ?
O22A Li2 O12X 125.73(18) . 1_545 ?
O22X Li2 O12X 109.56(16) . 1_545 ?
Li1 O1W H11W 102.8(19) . . ?
Li1 O1W H12W 101.0(19) . . ?
H11W O1W H12W 105(3) . . ?
Li1 O2W H21W 126(2) . . ?
Li1 O2W H22W 121(3) . . ?
H21W O2W H22W 112(4) . . ?
Li1 O3W H31W 98(3) . . ?
Li1 O3W H32W 115(4) . . ?
H31W O3W H32W 131(4) . . ?
H41W O4W H42W 104(3) . . ?
H51W O5W H52W 107(3) . . ?
H61W O6W H62W 108.4 . . ?

loop_
_geom_bond_atom_site_label_1
_geom_bond_atom_site_label_2
_geom_bond_distance
_geom_bond_site_symmetry_2
_geom_bond_publ_flag
Co1A O21A 2.0850(12) . ?
Co1A O11A 2.0940(12) . ?
Co1A N4A 2.1145(15) . ?
Co1A N11A 2.1343(15) . ?
Co1A N8A 2.1743(15) . ?
Co1A N1A 2.1820(15) . ?
N1A C20A 1.489(2) . ?
N1A C2A 1.491(2) . ?
N1A C14A 1.495(2) . ?
C2A C3A 1.517(3) . ?
C2A H2A 0.9900 . ?
C2A H2B 0.9900 . ?
C3A N4A 1.479(2) . ?
C3A H3A 0.9900 . ?
C3A H3B 0.9900 . ?
N4A C5A 1.482(2) . ?
N4A H4A 0.81(2) . ?
C5A C6A 1.521(3) . ?
C5A H5A 0.9900 . ?
C5A H5B 0.9900 . ?
C6A C7A 1.528(3) . ?
C6A H6A 0.9900 . ?
C6A H6B 0.9900 . ?
C7A N8A 1.501(2) . ?
C7A H7A 0.9900 . ?
C7A H7B 0.9900 . ?
N8A C9A 1.488(2) . ?
N8A C30A 1.491(2) . ?
C9A C10A 1.514(3) . ?
C9A H9A 0.9900 . ?
C9A H9B 0.9900 . ?
C10A N11A 1.471(2) . ?
C10A H10A 0.9900 . ?
C10A H10B 0.9900 . ?
N11A C12A 1.474(2) . ?
N11A H11A 0.83(2) . ?
C12A C13A 1.520(3) . ?
C12A H12A 0.9900 . ?
C12A H12B 0.9900 . ?
C13A C14A 1.522(3) . ?
C13A H13A 0.9900 . ?
C13A H13B 0.9900 . ?
C14A H14A 0.9900 . ?
C14A H14B 0.9900 . ?
C20A P1A 1.8326(18) . ?
C20A H20A 0.9900 . ?
C20A H20B 0.9900 . ?
P1A O12A 1.4913(14) . ?
P1A O11A 1.5178(13) . ?
P1A C21A 1.829(2) . ?
O12A Li1 1.851(4) . ?
C21A C22A 1.494(3) . ?
C21A H21A 0.9900 . ?
C21A H21B 0.9900 . ?
C22A F2A 1.327(3) . ?
C22A F3A 1.335(3) . ?
C22A F1A 1.342(2) . ?
C30A P2A 1.8314(18) . ?
C30A H30A 0.9900 . ?
C30A H30B 0.9900 . ?
P2A O22A 1.4882(13) . ?
P2A O21A 1.5218(13) . ?
P2A C31A 1.8298(19) . ?
O22A Li2 1.837(3) . ?
C31A C32A 1.495(3) . ?
C31A H31A 0.9900 . ?
C31A H31B 0.9900 . ?
C32A F4A 1.337(3) . ?
C32A F5A 1.338(3) . ?
C32A F6A 1.343(3) . ?
Co1X O11X 2.0814(12) . ?
Co1X O21X 2.1093(13) . ?
Co1X N11X 2.1213(15) . ?
Co1X N4X 2.1240(15) . ?
Co1X N8X 2.1894(14) . ?
Co1X N1X 2.2115(15) . ?
N1X C20X 1.491(2) . ?
N1X C14X 1.496(2) . ?
N1X C2X 1.498(2) . ?
C2X C3X 1.518(3) . ?
C2X H2X 0.9900 . ?
C2X H2Y 0.9900 . ?
C3X N4X 1.474(2) . ?
C3X H3X 0.9900 . ?
C3X H3Y 0.9900 . ?
N4X C5X 1.482(2) . ?
N4X H4X 0.88(2) . ?
C5X C6X 1.523(3) . ?
C5X H5X 0.9900 . ?
C5X H5YB 0.9900 . ?
C6X C7X 1.526(3) . ?
C6X H6X 0.9900 . ?
C6X H6Y 0.9900 . ?
C7X N8X 1.501(2) . ?
C7X H7X 0.9900 . ?
C7X H7Y 0.9900 . ?
N8X C30X 1.491(2) . ?
N8X C9X 1.498(2) . ?
C9X C10X 1.511(3) . ?
C9X H9X 0.9900 . ?
C9X H9Y 0.9900 . ?
C10X N11X 1.472(2) . ?
C10X H10X 0.9900 . ?
C10X H10Y 0.9900 . ?
N11X C12X 1.481(2) . ?
N11X H11X 0.90(2) . ?
C12X C13X 1.518(3) . ?
C12X H12X 0.9900 . ?
C12X H12Y 0.9900 . ?
C13X C14X 1.530(3) . ?
C13X H13X 0.9900 . ?
C13X H13Y 0.9900 . ?
C14X H14X 0.9900 . ?
C14X H14Y 0.9900 . ?
C20X P1X 1.8351(18) . ?
C20X H20X 0.9900 . ?
C20X H20Y 0.9900 . ?
P1X O12X 1.4980(12) . ?
P1X O11X 1.5162(12) . ?
P1X C21X 1.8218(18) . ?
O12X Li2 1.878(3) 1_565 ?
C21X C22X 1.487(2) . ?
C21X H21X 0.9900 . ?
C21X H21Y 0.9900 . ?
C22X F1X 1.343(2) . ?
C22X F3X 1.346(2) . ?
C22X F2X 1.347(2) . ?
C30X P2X 1.8308(18) . ?
C30X H30X 0.9900 . ?
C30X H30Y 0.9900 . ?
P2X O22X 1.4909(14) . ?
P2X O21X 1.5150(14) . ?
P2X C31X 1.8294(19) . ?
O22X Li2 1.844(3) . ?
C31X C32X 1.496(3) . ?
C31X H31X 0.9900 . ?
C31X H31Y 0.9900 . ?
C32X F4X 1.338(2) . ?
C32X F5X 1.341(2) . ?
C32X F6X 1.345(3) . ?
Li1 O2W 1.908(4) . ?
Li1 O1W 1.994(4) . ?
Li1 O3W 1.996(4) . ?
Li1 H31W 2.33(5) . ?
Li2 O12X 1.878(3) 1_545 ?
O1W H11W 0.96(3) . ?
O1W H12W 0.99(3) . ?
O2W H21W 0.82(3) . ?
O2W H22W 0.85(5) . ?
O3W H31W 0.95(5) . ?
O3W H32W 0.78(5) . ?
O4W H41W 0.89(3) . ?
O4W H42W 0.92(3) . ?
O5W H51W 0.87(4) . ?
O5W H52W 1.00(4) . ?
O6W H61W 0.9604 . ?
O6W H62W 0.8895 . ?
